data_2004029
loop_
_publ_author_name
'Husebye, S.'
'Lindeman, S. V.'

_publ_section_title
;
 Tris(diethyldithiocarbamato)(4-methoxyphenyl)tellurium(IV),
 <i>p</i>-MeOC~6~H~4~Te(S~2~CNEt~2~)~3~, and the Triclinic Modification
 of Tris(diethyldithiocarbamato)phenyltellurium(IV),
 PhTe(S~2~CNEt~2~)~3~
;
_journal_issue 10
_journal_name_full 'Acta Crystallographica Section C'
_journal_page_first 2152
_journal_page_last 2157
_journal_paper_doi 10.1107/S0108270195005154
_journal_volume 51
_journal_year 1995
_chemical_compound_source 'see below'
_chemical_formula_moiety '[Te (C5 H10 N S2 )3 (C7 H7 O)]'
_chemical_formula_sum 'C22 H37 N3 O S6 Te'
_chemical_formula_weight 679.51
_chemical_name_systematic
;
 Tris(diethyldithiocarbamato)-4-methoxyphenyltellurium(IV)
;
_space_group_IT_number 14
_symmetry_cell_setting monoclinic
_symmetry_space_group_name_Hall '-P 2yn'
_symmetry_space_group_name_H-M 'P 1 21/n 1'
_cell_angle_alpha 90.00
_cell_angle_beta 92.66(2)
_cell_angle_gamma 90.00
_cell_formula_units_Z 4
_cell_length_a 10.859(2)
_cell_length_b 18.443(3)
_cell_length_c 15.299(5)
_cell_measurement_reflns_used 24
_cell_measurement_temperature 293(2)
_cell_measurement_theta_max 10
_cell_measurement_theta_min 9
_cell_volume 3060.7(13)
_computing_structure_refinement 'SHELXL-93 (Sheldrick, 1993)'
_computing_structure_solution 'SHELXS-86 (Sheldrick,  1985)'
_diffrn_ambient_temperature 293(2)
_diffrn_measurement_device 'Enraf-Nonius CAD4'
_diffrn_measurement_method \w/2\q
_diffrn_radiation_monochromator graphite
_diffrn_radiation_source 'fine-focus sealed tube'
_diffrn_radiation_type MoK\a
_diffrn_radiation_wavelength .71069
_diffrn_reflns_av_R_equivalents .0224
_diffrn_reflns_av_sigmaI/netI 0.0684
_diffrn_reflns_limit_h_max 13
_diffrn_reflns_limit_h_min 0
_diffrn_reflns_limit_k_max 22
_diffrn_reflns_limit_k_min 0
_diffrn_reflns_limit_l_max 18
_diffrn_reflns_limit_l_min -018
_diffrn_reflns_number 6309
_diffrn_reflns_theta_max 25.97
_diffrn_reflns_theta_min 2.67
_diffrn_standards_decay_% 4.5
_diffrn_standards_interval_time 120
_diffrn_standards_number 3
_exptl_absorpt_coefficient_mu 1.401
_exptl_absorpt_correction_type none
_exptl_crystal_colour yellow
_exptl_crystal_density_diffrn 1.475
_exptl_crystal_description plate
_exptl_crystal_F_000 1384
_exptl_crystal_size_max .45
_exptl_crystal_size_mid .35
_exptl_crystal_size_min .15
_refine_diff_density_max 1.50
_refine_diff_density_min -01.05
_refine_ls_extinction_method none
_refine_ls_goodness_of_fit_all 1.093
_refine_ls_goodness_of_fit_obs 1.070
_refine_ls_hydrogen_treatment 'H atoms treated using a riding model, CH~3~ orientation refined, fixed U~iso~'
_refine_ls_matrix_type full
_refine_ls_number_parameters 305
_refine_ls_number_reflns 5931
_refine_ls_number_restraints 0
_refine_ls_restrained_S_all 1.584
_refine_ls_restrained_S_obs 1.070
_refine_ls_R_factor_all 0.1063
_refine_ls_R_factor_obs .0328
_refine_ls_shift/esd_max .010
_refine_ls_shift/esd_mean 0.001
_refine_ls_structure_factor_coef Fsqd
_refine_ls_weighting_details 'w = 1/[\s^2^(Fo^2^)+(0.0520P)^2^+3.7927P] where P=(Fo^2^+2Fc^2^)/3'
_refine_ls_weighting_scheme calc
_refine_ls_wR_factor_all .1631
_refine_ls_wR_factor_obs .0849
_reflns_number_observed 3653
_reflns_number_total 5997
_reflns_observed_criterion >2sigma(I)
_cod_data_source_file mu1172.cif
_cod_data_source_block telf
_cod_depositor_comments
;
The following automatic conversions were performed:

'_refine_ls_weighting_scheme' value 'w =
1/[\s^2^(Fo^2^)+(0.0520P)^2^+3.7927P] where P=(Fo^2^+2Fc^2^)/3' was
changed to 'calc'. New tag '_refine_ls_weighting_details' was
created. The value of the new tag was set to 'w =
1/[\s^2^(Fo^2^)+(0.0520P)^2^+3.7927P] where P=(Fo^2^+2Fc^2^)/3'.

Automatic conversion script
Id: cif_fix_values 3143 2015-03-26 13:38:13Z robertas 
;
_cod_original_sg_symbol_H-M 'P 21/n'
_cod_original_formula_sum 'C22 H37 N3 O1 S6 Te1'
_cod_database_code 2004029

loop_
_symmetry_equiv_pos_as_xyz
'x, y, z'
'-x+1/2, y+1/2, -z+1/2'
'-x, -y, -z'
'x-1/2, -y-1/2, z-1/2'

loop_
_atom_site_aniso_label
_atom_site_aniso_U_11
_atom_site_aniso_U_22
_atom_site_aniso_U_33
_atom_site_aniso_U_12
_atom_site_aniso_U_13
_atom_site_aniso_U_23
Te1 0.0287(2) 0.0352(2) 0.0321(2) 0.00037(14) 0.00400(10) -0.00103(14)
S1 0.0325(6) 0.0453(8) 0.0626(9) -0.0060(6) 0.0116(6) -0.0128(6)
S2 0.0376(7) 0.0437(7) 0.0486(7) -0.0055(5) 0.0118(6) -0.0075(6)
S3 0.0487(8) 0.0423(8) 0.0494(8) -0.0066(6) 0.0193(6) -0.0069(6)
S4 0.0385(6) 0.0382(7) 0.0433(7) 0.0027(5) 0.0137(5) 0.0021(5)
S5 0.0496(7) 0.0335(7) 0.0433(7) 0.0046(5) -0.0089(6) -0.0035(5)
S6 0.0502(8) 0.0366(7) 0.0505(8) 0.0071(6) -0.0033(6) 0.0030(6)
O1 0.077(3) 0.058(3) 0.045(2) -0.007(2) -0.014(2) 0.012(2)
N1 0.030(2) 0.053(3) 0.043(2) 0.004(2) 0.011(2) -0.005(2)
N2 0.036(2) 0.045(3) 0.040(2) -0.003(2) 0.010(2) 0.006(2)
N3 0.044(2) 0.035(2) 0.044(2) -0.001(2) -0.004(2) -0.004(2)
C1 0.033(2) 0.043(3) 0.036(3) -0.001(2) 0.004(2) 0.001(2)
C2 0.028(2) 0.057(4) 0.056(3) 0.001(2) 0.010(2) -0.007(3)
C3 0.054(3) 0.066(4) 0.062(4) -0.014(3) 0.020(3) 0.000(3)
C4 0.045(3) 0.057(4) 0.046(3) 0.004(3) 0.015(2) -0.009(3)
C5 0.086(5) 0.059(4) 0.088(5) 0.023(4) 0.018(4) 0.006(4)
C6 0.032(2) 0.046(3) 0.034(2) 0.002(2) 0.005(2) 0.010(2)
C7 0.048(3) 0.057(4) 0.052(3) -0.016(3) 0.007(3) -0.002(3)
C8 0.073(4) 0.052(4) 0.072(4) 0.001(3) 0.007(3) 0.005(3)
C9 0.051(3) 0.059(4) 0.047(3) 0.002(3) 0.027(3) 0.010(3)
C10 0.049(4) 0.098(6) 0.089(5) 0.015(4) 0.024(3) 0.020(4)
C11 0.031(2) 0.035(2) 0.036(2) 0.001(2) 0.006(2) 0.001(2)
C12 0.079(4) 0.031(3) 0.055(4) -0.004(3) -0.010(3) -0.008(2)
C13 0.077(5) 0.055(4) 0.081(5) 0.022(3) -0.004(4) -0.008(4)
C14 0.061(4) 0.068(4) 0.052(4) 0.001(3) -0.022(3) -0.013(3)
C15 0.055(4) 0.082(6) 0.123(7) -0.011(4) -0.034(4) 0.001(5)
C16 0.032(2) 0.035(3) 0.034(2) 0.001(2) 0.004(2) 0.001(2)
C17 0.038(3) 0.036(3) 0.046(3) -0.006(2) 0.001(2) -0.002(2)
C18 0.042(3) 0.043(3) 0.042(3) -0.006(2) -0.004(2) -0.006(2)
C19 0.043(3) 0.046(3) 0.036(3) 0.005(2) 0.006(2) 0.000(2)
C20 0.058(3) 0.037(3) 0.047(3) -0.011(2) 0.006(3) 0.003(2)
C21 0.040(3) 0.048(3) 0.039(3) -0.014(2) 0.000(2) -0.002(2)
C22 0.078(5) 0.094(6) 0.058(4) -0.009(4) -0.021(4) 0.025(4)

loop_
_atom_site_label
_atom_site_occupancy
_atom_site_fract_x
_atom_site_fract_y
_atom_site_fract_z
_atom_site_U_iso_or_equiv
_atom_site_thermal_displace_type
_atom_site_calc_flag
_atom_site_refinement_flags
_atom_site_type_symbol
Te1 1 .19369(3) .78926(2) .42002(2) .03191(10) Uani d . Te
S1 1 .41436(12) .82545(8) .36421(10) .0465(3) Uani d . S
S2 1 .30141(12) .68551(8) .31264(9) .0430(3) Uani d . S
S3 1 .03769(13) .66286(8) .40998(9) .0463(3) Uani d . S
S4 1 -.01896(11) .79973(7) .49949(9) .0396(3) Uani d . S
S5 1 .20617(13) .91931(7) .48366(9) .0425(3) Uani d . S
S6 1 .34206(13) .81713(8) .60521(10) .0459(3) Uani d . S
O1 1 -.0245(4) .9442(2) .0805(3) .0607(11) Uani d . O
N1 1 .5311(4) .7234(2) .2776(3) .0417(10) Uani d . N
N2 1 -0.1407(4) .6767(2) .5231(3) .0400(10) Uani d . N
N3 1 .3441(4) .9602(2) .6203(3) .0411(10) Uani d . N
C1 1 .4268(4) .7424(3) .3134(3) .0371(11) Uani d . C
C2 1 .6365(5) .7738(3) .2748(4) .0470(13) Uani d . C
H2A 1 .7110(5) .7462(3) .2712(4) .060 Uiso d R H
H2B 1 .6423(5) .8016(3) .3279(4) .060 Uiso d R H
C3 1 .6243(6) .8247(4) .1981(4) .060(2) Uani d . C
H3A 1 .695(2) .8556(16) .1978(17) .080 Uiso d R H
H3B 1 .552(2) .8538(17) .2026(15) .080 Uiso d R H
H3C 1 .618(4) .7971(4) .1448(4) .080 Uiso d R H
C4 1 .5497(5) .6525(3) .2389(4) .0491(14) Uani d . C
H4A 1 .5975(5) .6579(3) .1881(4) .060 Uiso d R H
H4B 1 .4713(5) .6322(3) .2205(4) .060 Uiso d R H
C5 1 .6158(7) .6013(4) .3030(5) .077(2) Uani d . C
H5A 1 .628(4) .5554(8) .2753(10) .080 Uiso d R H
H5B 1 .567(2) .5947(19) .3530(14) .080 Uiso d R H
H5C 1 .6941(18) .6216(11) .322(2) .080 Uiso d R H
C6 1 -.0511(4) .7092(3) .4813(3) .0370(10) Uani d . C
C7 1 -0.1709(5) .6000(3) .5112(4) .0519(14) Uani d . C
H7A 1 -0.1507(5) .5852(3) .4534(4) .060 Uiso d R H
H7B 1 -0.2581(5) .5937(3) .5161(4) .060 Uiso d R H
C8 1 -0.1034(7) .5526(4) .5774(4) .066(2) Uani d . C
H8A 1 -0.124(3) .5027(4) .5655(18) .080 Uiso d R H
H8B 1 -0.127(3) .5649(16) .6353(5) .080 Uiso d R H
H8C 1 -.0160(7) .5595(18) .5739(19) .080 Uiso d R H
C9 1 -0.2173(5) .7170(3) .5847(4) .0516(14) Uani d . C
H9A 1 -0.1673(5) .7524(3) .6158(4) .060 Uiso d R H
H9B 1 -0.2476(5) .6837(3) .6268(4) .060 Uiso d R H
C10 1 -0.3253(6) .7538(5) .5381(5) .078(2) Uani d . C
H10A 1 -0.371(2) .780(2) .5800(7) .080 Uiso d R H
H10B 1 -0.378(2) .7185(5) .509(2) .080 Uiso d R H
H10C 1 -0.2955(6) .7871(18) .496(2) .080 Uiso d R H
C11 1 .3041(4) .9019(3) .5755(3) .0340(10) Uani d . C
C12 1 .3082(6) 1.0345(3) .5956(4) .055(2) Uani d . C
H12A 1 .2986(6) 1.0374(3) .5330(4) .060 Uiso d R H
H12B 1 .3732(6) 1.0671(3) .6142(4) .060 Uiso d R H
C13 1 .1900(7) 1.0581(4) .6349(5) .072(2) Uani d . C
H13A 1 .173(2) 1.1076(8) .619(2) .080 Uiso d R H
H13B 1 .1981(15) 1.054(2) .6975(5) .080 Uiso d R H
H13C 1 .1233(10) 1.0279(15) .613(2) .080 Uiso d R H
C14 1 .4264(6) .9528(4) .6999(4) .061(2) Uani d . C
H14A 1 .4085(6) .9083(4) .7291(4) .060 Uiso d R H
H14B 1 .4118(6) .9921(4) .7393(4) .060 Uiso d R H
C15 1 .5602(6) .9530(5) .6773(6) .088(3) Uani d . C
H15A 1 .6120(6) .945(2) .7291(7) .080 Uiso d R H
H15B 1 .5796(12) .9990(10) .652(3) .080 Uiso d R H
H15C 1 .5740(11) .9151(16) .636(2) .080 Uiso d R H
C16 1 .1133(4) .8404(3) .3049(3) .0336(10) Uani d . C
C17 1 .0200(5) .8082(3) .2551(3) .0398(12) Uani d . C
H17 1 -.0113(5) .7619(3) .2724(3) .060 Uiso d R H
C18 1 -.0289(5) .8415(3) .1805(3) .0426(12) Uani d . C
H18 1 -.0939(5) .8182(3) .1464(3) .060 Uiso d R H
C19 1 .0142(5) .9073(3) .1548(3) .0416(12) Uani d . C
C20 1 .1080(5) .9418(3) .2040(4) .0470(13) Uani d . C
H20 1 .1386(5) .9882(3) .1866(4) .060 Uiso d R H
C21 1 .1570(5) .9079(3) .2784(3) .0428(12) Uani d . C
H21 1 .2220(5) .9313(3) .3125(3) .060 Uiso d R H
C22 1 -0.1176(7) .9122(4) .0264(4) .078(2) Uani d . C
H22A 1 -0.133(3) .9419(13) -.0245(15) .080 Uiso d R H
H22B 1 -0.1920(13) .907(2) .0575(10) .080 Uiso d R H
H22C 1 -.0904(17) .8651(11) .009(2) .080 Uiso d R H

loop_
_atom_type_symbol
_atom_type_description
_atom_type_scat_source
_atom_type_scat_dispersion_real
_atom_type_scat_dispersion_imag
C C 'International Tables Vol C Tables 4.2.6.8 and 6.1.1.4' .0033 .0016
H H 'International Tables Vol C Tables 4.2.6.8 and 6.1.1.4' .0000 .0000
N N 'International Tables Vol C Tables 4.2.6.8 and 6.1.1.4' .0061 .0033
S S 'International Tables Vol C Tables 4.2.6.8 and 6.1.1.4' .1246 .1234
O O 'International Tables Vol C Tables 4.2.6.8 and 6.1.1.4' .0106 .0060
Te Te 'International Tables Vol C Tables 4.2.6.8 and 6.1.1.4' -0.5308 1.6751

loop_
_geom_angle_atom_site_label_1
_geom_angle_atom_site_label_2
_geom_angle_atom_site_label_3
_geom_angle
_geom_angle_publ_flag
C16 Te1 S5 85.04(13) yes
C16 Te1 S1 87.96(13) yes
S5 Te1 S1 81.75(5) yes
C16 Te1 S4 90.84(13) yes
S5 Te1 S4 78.04(4) yes
S1 Te1 S4 159.78(5) no
C16 Te1 S2 89.10(13) yes
S5 Te1 S2 146.51(4) yes
S1 Te1 S2 65.09(4) yes
S4 Te1 S2 135.09(4) no
C16 Te1 S3 95.53(13) yes
S5 Te1 S3 142.15(4) yes
S1 Te1 S3 136.09(4) no
S4 Te1 S3 64.12(4) yes
S2 Te1 S3 71.20(4) no
C16 Te1 S6 144.63(13) yes
S5 Te1 S6 60.55(4) yes
S1 Te1 S6 79.76(5) yes
S4 Te1 S6 89.76(4) yes
S2 Te1 S6 114.58(4) yes
S3 Te1 S6 116.29(4) yes
C1 S1 Te1 90.7(2) yes
C1 S2 Te1 86.1(2) yes
C6 S3 Te1 84.8(2) yes
C6 S4 Te1 91.7(2) yes
C11 S5 Te1 98.7(2) yes
C11 S6 Te1 78.7(2) yes
C19 O1 C22 117.7(5) yes
C1 N1 C4 122.9(5) yes
C1 N1 C2 121.5(4) yes
C4 N1 C2 115.6(4) yes
C6 N2 C7 122.7(5) yes
C6 N2 C9 121.6(5) yes
C7 N2 C9 115.7(4) yes
C11 N3 C12 122.9(4) yes
C11 N3 C14 121.1(5) yes
C12 N3 C14 116.0(4) yes
N1 C1 S2 121.8(4) yes
N1 C1 S1 120.4(4) yes
S2 C1 S1 117.8(3) yes
N1 C2 C3 112.1(5) no
N1 C4 C5 111.5(5) no
N2 C6 S3 121.7(4) yes
N2 C6 S4 120.3(4) yes
S3 C6 S4 117.9(3) yes
N2 C7 C8 112.3(5) no
N2 C9 C10 111.8(5) no
N3 C11 S6 122.9(4) yes
N3 C11 S5 115.7(4) yes
S6 C11 S5 121.4(3) yes
N3 C12 C13 112.8(5) no
N3 C14 C15 111.2(6) no
C17 C16 C21 118.4(5) yes
C17 C16 Te1 121.7(4) yes
C21 C16 Te1 119.9(4) yes
C16 C17 C18 120.7(5) no
C19 C18 C17 120.7(5) no
C18 C19 O1 125.6(5) yes
C18 C19 C20 120.1(5) yes
O1 C19 C20 114.2(5) yes
C21 C20 C19 118.9(5) no
C20 C21 C16 121.2(5) no

loop_
_geom_bond_atom_site_label_1
_geom_bond_atom_site_label_2
_geom_bond_distance
_geom_bond_publ_flag
Te1 C16 2.148(5) yes
Te1 S5 2.5897(14) yes
Te1 S1 2.6658(14) yes
Te1 S4 2.6662(13) yes
Te1 S2 2.8119(14) yes
Te1 S3 2.8817(14) yes
Te1 S6 3.235(2) yes
S1 C1 1.726(5) yes
S2 C1 1.719(5) yes
S3 C6 1.717(5) yes
S4 C6 1.726(6) yes
S5 C11 1.752(5) yes
S6 C11 1.674(5) yes
O1 C19 1.373(6) yes
O1 C22 1.406(8) yes
N1 C1 1.327(6) yes
N1 C4 1.452(7) no
N1 C2 1.477(7) no
N2 C6 1.330(6) yes
N2 C7 1.463(7) no
N2 C9 1.486(6) no
N3 C11 1.336(6) yes
N3 C12 1.469(7) no
N3 C14 1.484(7) no
C2 C3 1.503(8) no
C4 C5 1.518(9) no
C7 C8 1.503(8) no
C9 C10 1.506(8) no
C12 C13 1.508(9) no
C14 C15 1.509(10) no
C16 C17 1.374(7) no
C16 C21 1.398(7) no
C17 C18 1.380(7) no
C18 C19 1.367(7) no
C19 C20 1.391(8) no
C20 C21 1.383(7) no

loop_
_geom_torsion_atom_site_label_1
_geom_torsion_atom_site_label_2
_geom_torsion_atom_site_label_3
_geom_torsion_atom_site_label_4
_geom_torsion
_geom_torsion_publ_flag
C16 Te1 S1 C1 -93.3(2) no
S5 Te1 S1 C1 -178.6(2) no
S4 Te1 S1 C1 179.8(2) no
S2 Te1 S1 C1 -3.4(2) yes
S3 Te1 S1 C1 2.5(2) no
S6 Te1 S1 C1 120.0(2) no
C16 Te1 S2 C1 91.6(2) no
S5 Te1 S2 C1 12.0(2) no
S1 Te1 S2 C1 3.4(2) no
S4 Te1 S2 C1 -178.1(2) no
S3 Te1 S2 C1 -172.3(2) no
S6 Te1 S2 C1 -61.2(2) no
C16 Te1 S3 C6 -95.4(2) no
S5 Te1 S3 C6 -6.3(2) no
S1 Te1 S3 C6 171.8(2) no
S4 Te1 S3 C6 -7.1(2) yes
S2 Te1 S3 C6 177.5(2) no
S6 Te1 S3 C6 68.7(2) no
C16 Te1 S4 C6 102.8(2) no
S5 Te1 S4 C6 -172.5(2) no
S1 Te1 S4 C6 -170.8(2) no
S2 Te1 S4 C6 13.2(2) no
S3 Te1 S4 C6 7.1(2) no
S6 Te1 S4 C6 -112.6(2) no
C16 Te1 S5 C11 -167.0(2) no
S1 Te1 S5 C11 -78.4(2) no
S4 Te1 S5 C11 101.0(2) no
S2 Te1 S5 C11 -86.2(2) no
S3 Te1 S5 C11 100.3(2) no
S6 Te1 S5 C11 4.5(2) yes
C16 Te1 S6 C11 10.0(3) no
S5 Te1 S6 C11 -4.7(2) no
S1 Te1 S6 C11 81.5(2) no
S4 Te1 S6 C11 -81.1(2) no
S2 Te1 S6 C11 137.9(2) no
S3 Te1 S6 C11 -141.8(2) no
C4 N1 C1 S2 -2.8(7) yes
C2 N1 C1 S2 177.1(4) no
C4 N1 C1 S1 176.0(4) no
C2 N1 C1 S1 -4.1(7) yes
Te1 S2 C1 N1 173.5(4) no
Te1 S2 C1 S1 -5.4(3) no
Te1 S1 C1 N1 -173.2(4) no
Te1 S1 C1 S2 5.7(3) no
C1 N1 C2 C3 -83.8(6) yes
C4 N1 C2 C3 96.1(6) no
C1 N1 C4 C5 -96.3(6) yes
C2 N1 C4 C5 83.8(6) no
C7 N2 C6 S3 -0.4(7) yes
C9 N2 C6 S3 -180.0(4) no
C7 N2 C6 S4 -179.1(4) no
C9 N2 C6 S4 1.3(7) yes
Te1 S3 C6 N2 -167.5(4) no
Te1 S3 C6 S4 11.2(2) no
Te1 S4 C6 N2 166.6(4) no
Te1 S4 C6 S3 -12.1(3) no
C6 N2 C7 C8 92.6(6) yes
C9 N2 C7 C8 -87.8(6) no
C6 N2 C9 C10 86.1(7) yes
C7 N2 C9 C10 -93.4(6) no
C12 N3 C11 S6 -178.3(4) no
C14 N3 C11 S6 0.4(7) yes
C12 N3 C11 S5 0.6(7) yes
C14 N3 C11 S5 179.3(4) no
Te1 S6 C11 N3 -174.0(4) no
Te1 S6 C11 S5 7.1(3) no
Te1 S5 C11 N3 172.2(3) no
Te1 S5 C11 S6 -8.8(3) no
C11 N3 C12 C13 87.4(6) yes
C14 N3 C12 C13 -91.4(6) no
C11 N3 C14 C15 89.3(7) yes
C12 N3 C14 C15 -91.9(7) no
S5 Te1 C16 C17 -143.2(4) yes
S1 Te1 C16 C17 134.9(4) yes
S4 Te1 C16 C17 -65.3(4) yes
S2 Te1 C16 C17 69.8(4) yes
S3 Te1 C16 C17 -1.3(4) yes
S6 Te1 C16 C17 -156.1(3) no
S5 Te1 C16 C21 37.6(4) no
S1 Te1 C16 C21 -44.3(4) no
S4 Te1 C16 C21 115.5(4) no
S2 Te1 C16 C21 -109.4(4) no
S3 Te1 C16 C21 179.6(4) no
S6 Te1 C16 C21 24.7(5) no
C21 C16 C17 C18 0.3(8) no
Te1 C16 C17 C18 -178.9(4) no
C16 C17 C18 C19 -0.2(8) no
C17 C18 C19 O1 177.7(5) no
C17 C18 C19 C20 -0.3(8) no
C22 O1 C19 C18 0.8(9) yes
C22 O1 C19 C20 178.8(6) no
C18 C19 C20 C21 0.6(8) no
O1 C19 C20 C21 -177.6(5) no
C19 C20 C21 C16 -0.5(8) no
C17 C16 C21 C20 0.0(8) no
Te1 C16 C21 C20 179.2(4) no
